data_9004354
loop_
_publ_author_name
'Burns, P. C.'
'Cooper, M. A.'
'Hawthorne, F. C.'

_publ_section_title
;Parakhinite, Cu3PbTeO6(OH)2: Crystal structure and revision of chemical
 formula
;
_journal_name_full 'The Canadian Mineralogist'
_journal_page_first 33
_journal_page_last 40
_journal_volume 33
_journal_year 1995
_chemical_formula_sum 'Cu3 H2 O8 Pb Te'
_chemical_name_mineral Parakhinite
_space_group_IT_number 145
_symmetry_space_group_name_Hall 'P 32'
_symmetry_space_group_name_H-M 'P 32'
_cell_angle_alpha 90
_cell_angle_beta 90
_cell_angle_gamma 120
_cell_formula_units_Z 3
_cell_length_a 5.765
_cell_length_b 5.765
_cell_length_c 18.001
_cell_volume 518.115
_exptl_crystal_density_diffrn 6.302
_cod_data_source_file cifdata.txt
_cod_data_source_block 'global_5102'
_cod_original_formula_sum 'Pb Te Cu3 O8 H2'
_cod_database_code 9004354

loop_
_symmetry_equiv_pos_as_xyz
x,y,z
-y,x-y,2/3+z
-x+y,-x,1/3+z

loop_
_atom_site_label
_atom_site_fract_x
_atom_site_fract_y
_atom_site_fract_z
_atom_site_U_iso_or_equiv
_atom_site_type_symbol
_atom_site_attached_hydrogens
Pb 0.33310 0.16590 0.18830 0.00950 Pb 0
Te 0.32960 0.16610 -0.01670 0.00030 Te 0
Cu1 0.83300 0.65900 -0.27330 0.00120 Cu 0
Cu2 0.32600 0.66000 0.05920 0.00060 Cu 0
Cu3 -0.17700 0.66000 -0.01550 0.00050 Cu 0
O1 0.57500 0.41300 -0.08200 0.00100 O 0
O2 0.08000 0.90900 -0.08400 0.00270 O 0
O3 0.49700 0.98000 -0.01200 0.00360 O 0
O4 0.57600 0.41200 0.05900 0.00060 O 0
O5 0.11800 0.36400 -0.01500 0.00860 O 0
O6 0.07600 0.91100 0.05800 0.00100 O 0
O-H7 0.56100 0.91600 0.13400 0.00150 O 1
O-H8 0.08100 0.41300 0.13200 0.00190 O 1

loop_
_cod_changelog_entry_id
_cod_changelog_entry_author
_cod_changelog_entry_date
_cod_changelog_entry_text
1
;cod-tools version 3.8.0
Id: cif_guess_AMCSD_atom_types 9574 2023-05-10 09:00:05Z saulius
;
2023-05-10T18:48:58+03:00
;Derived atom types and hydrogen counts
from atom names that follow the AMCSD naming convention
(Wat == water, O-H == hydroxyl).
;

loop_
_cod_related_entry_id
_cod_related_entry_database
_cod_related_entry_code
1 AMCSD 0005427
2 AMCSD 0005428

loop_
_[local]_alternative_name_id
_[local]_alternative_name_type
_[local]_alternative_name_source
_[local]_alternative_name_source_id
_[local]_alternative_name_value
1 mineral AMCSD 0005427 "Parakhinite"
2 mineral AMCSD 0005428 "Khinite"

_database_code_amcsd 0005427
